data_4309805
loop_
_publ_author_name
'Mah\'e, N.'
'Guillou, O.'
'Daiguebonne, C.'
'G\'erault, Y.'
'Caneschi, A.'
'Sangregorio, C.'
'Chane-Ching, J. Y.'
'Car, P. E.'
'Roisnel, T.'

_publ_section_title
;
 Polynuclear Lanthanide Hydroxo Complexes: New Chemical Precursors for
 Coordination Polymers
;
_journal_coden_ASTM INOCAJ
_journal_issue 22
_journal_name_full 'Inorganic Chemistry'
_journal_page_first 7743
_journal_page_last 7750
_journal_paper_doi 10.1021/ic0401086
_journal_volume 44
_journal_year 2005
_chemical_formula_sum 'N8 O50 Y6'
_chemical_formula_weight 1445.54
_space_group_IT_number 15
_symmetry_cell_setting monoclinic
_symmetry_space_group_name_Hall '-C 2yc'
_symmetry_space_group_name_H-M 'C 1 2/c 1'
_atom_sites_solution_hydrogens geom
_atom_sites_solution_primary direct
_atom_sites_solution_secondary difmap
_audit_creation_method SHELXL-97
_cell_angle_alpha 90.00
_cell_angle_beta 106.9681(11)
_cell_angle_gamma 90.00
_cell_formula_units_Z 4
_cell_length_a 12.7255(3)
_cell_length_b 18.9817(4)
_cell_length_c 17.5142(4)
_cell_measurement_temperature 298(2)
_cell_volume 4046.42(16)
_computing_structure_refinement 'SHELXL-97 (Sheldrick, 1997)'
_computing_structure_solution 'SHELXS-97 (Sheldrick, 1990)'
_diffrn_ambient_temperature 298(2)
_diffrn_measured_fraction_theta_full 1.000
_diffrn_measured_fraction_theta_max 1.000
_diffrn_radiation_monochromator graphite
_diffrn_radiation_source 'fine-focus sealed tube'
_diffrn_radiation_type MoK\a
_diffrn_radiation_wavelength 0.71069
_diffrn_reflns_av_R_equivalents 0.0985
_diffrn_reflns_av_sigmaI/netI 0.0632
_diffrn_reflns_limit_h_max 16
_diffrn_reflns_limit_h_min -16
_diffrn_reflns_limit_k_max 24
_diffrn_reflns_limit_k_min -24
_diffrn_reflns_limit_l_max 22
_diffrn_reflns_limit_l_min -22
_diffrn_reflns_number 26315
_diffrn_reflns_theta_full 27.48
_diffrn_reflns_theta_max 27.48
_diffrn_reflns_theta_min 1.99
_exptl_absorpt_coefficient_mu 8.658
_exptl_crystal_density_diffrn 2.373
_exptl_crystal_density_method 'not measured'
_exptl_crystal_F_000 2760
_refine_diff_density_max 0.867
_refine_diff_density_min -0.944
_refine_diff_density_rms 0.157
_refine_ls_extinction_coef 0.00070(8)
_refine_ls_extinction_expression Fc^*^=kFc[1+0.001xFc^2^\l^3^/sin(2\q)]^-1/4^
_refine_ls_extinction_method SHELXL
_refine_ls_goodness_of_fit_ref 1.065
_refine_ls_hydrogen_treatment mixed
_refine_ls_matrix_type full
_refine_ls_number_parameters 291
_refine_ls_number_reflns 4642
_refine_ls_number_restraints 0
_refine_ls_restrained_S_all 1.065
_refine_ls_R_factor_all 0.0809
_refine_ls_R_factor_gt 0.0473
_refine_ls_shift/su_max 0.000
_refine_ls_shift/su_mean 0.000
_refine_ls_structure_factor_coef Fsqd
_refine_ls_weighting_details 'calc w=1/[\s^2^(Fo^2^)+(0.0497P)^2^+16.3949P] where P=(Fo^2^+2Fc^2^)/3'
_refine_ls_weighting_scheme calc
_refine_ls_wR_factor_gt 0.1080
_refine_ls_wR_factor_ref 0.1239
_reflns_number_gt 3145
_reflns_number_total 4642
_reflns_threshold_expression >2sigma(I)
_cod_data_source_file ic0401086_4.cif
_cod_data_source_block import
_cod_depositor_comments
;
The following automatic conversions were performed:

data name '_atom_site_symetry_multiplicity' was replaced with
'_atom_site_symmetry_multiplicity' as specified in the replacement
file 'data/replacement-values/replacement_tags.lst'.

Automatic conversion script
Id: cif_correct_tags 9268 2022-04-12 08:56:07Z antanas 
;
_cod_original_cell_volume 4046.41(16)
_cod_database_code 4309805

loop_
_symmetry_equiv_pos_as_xyz
'x, y, z'
'-x, y, -z+1/2'
'x+1/2, y+1/2, z'
'-x+1/2, y+1/2, -z+1/2'
'-x, -y, -z'
'x, -y, z-1/2'
'-x+1/2, -y+1/2, -z'
'x+1/2, -y+1/2, z-1/2'

loop_
_atom_site_label
_atom_site_type_symbol
_atom_site_fract_x
_atom_site_fract_y
_atom_site_fract_z
_atom_site_U_iso_or_equiv
_atom_site_adp_type
_atom_site_occupancy
_atom_site_symmetry_multiplicity
_atom_site_calc_flag
_atom_site_refinement_flags
_atom_site_disorder_assembly
_atom_site_disorder_group
Y1 Y 0.35917(5) 0.46891(3) 0.19692(3) 0.02116(16) Uani 1 1 d . . .
Y2 Y 0.35903(5) 0.28348(3) 0.19422(3) 0.02054(16) Uani 1 1 d . . .
Y3 Y 0.55078(5) 0.37502(3) 0.12399(3) 0.02059(15) Uani 1 1 d . . .
O O 0.5000 0.3754(3) 0.2500 0.0204(11) Uani 1 2 d S . .
O1 O 0.3617(3) 0.3770(2) 0.1082(2) 0.0217(8) Uani 1 1 d . . .
O2 O 0.5298(4) 0.4864(2) 0.1731(2) 0.0232(9) Uani 1 1 d . . .
O3 O 0.5316(4) 0.2637(2) 0.1753(2) 0.0219(9) Uani 1 1 d . . .
O4 O 0.3003(3) 0.3752(2) 0.2608(2) 0.0226(8) Uani 1 1 d . . .
N1 N 0.3481(5) 0.6081(3) 0.1200(3) 0.0323(13) Uani 1 1 d . . .
O11 O 0.3187(5) 0.5510(2) 0.0830(3) 0.0389(12) Uani 1 1 d . . .
O12 O 0.3843(5) 0.6038(2) 0.1953(3) 0.0421(13) Uani 1 1 d . . .
O13 O 0.3414(5) 0.6650(2) 0.0848(3) 0.0490(15) Uani 1 1 d . . .
OW11 O 0.2372(5) 0.5290(3) 0.2582(3) 0.0414(13) Uani 1 1 d . . .
OW12 O 0.1699(4) 0.4531(2) 0.1164(3) 0.0370(12) Uani 1 1 d . . .
N2 N 0.3318(5) 0.1524(3) 0.1005(4) 0.0362(14) Uani 1 1 d . . .
O21 O 0.3599(5) 0.1531(2) 0.1753(3) 0.0438(14) Uani 1 1 d . . .
O22 O 0.3232(5) 0.2122(2) 0.0665(3) 0.0378(12) Uani 1 1 d . . .
O23 O 0.3106(6) 0.0981(3) 0.0614(4) 0.0553(16) Uani 1 1 d . . .
OW21 O 0.2340(5) 0.2287(3) 0.2593(3) 0.0416(13) Uani 1 1 d . . .
OW22 O 0.1677(4) 0.2992(2) 0.1095(3) 0.0339(11) Uani 1 1 d . . .
N3 N 0.4396(4) 0.3702(3) -0.0492(3) 0.0271(11) Uani 1 1 d . . .
O31 O 0.4515(4) 0.3146(2) -0.0091(3) 0.0344(12) Uani 1 1 d . . .
O32 O 0.4726(4) 0.4272(2) -0.0114(3) 0.0354(12) Uani 1 1 d . . .
O33 O 0.3993(5) 0.3711(3) -0.1228(3) 0.0411(12) Uani 1 1 d . . .
OW31 O 0.6848(5) 0.4453(3) 0.0854(3) 0.0395(13) Uani 1 1 d . . .
OW32 O 0.6788(4) 0.2965(3) 0.0809(3) 0.0379(12) Uani 1 1 d . . .
N4 N 0.0783(6) 0.6238(4) 0.0504(5) 0.063(2) Uani 1 1 d . . .
O41 O 0.0575(6) 0.5642(3) 0.0181(4) 0.0616(19) Uani 1 1 d . . .
O42 O 0.0972(7) 0.6306(3) 0.1237(4) 0.076(2) Uani 1 1 d . . .
O43 O 0.0781(8) 0.6755(3) 0.0087(5) 0.110(4) Uani 1 1 d . . .
OW1 O 0.9872(6) 0.2808(3) 0.1687(4) 0.0627(18) Uani 1 1 d . . .
OW2 O -0.0966(6) 0.4224(4) 0.1312(5) 0.086(2) Uani 1 1 d . . .
OW3 O 0.0000 0.5212(5) 0.2500 0.126(6) Uani 1 2 d S . .

loop_
_atom_site_aniso_label
_atom_site_aniso_U_11
_atom_site_aniso_U_22
_atom_site_aniso_U_33
_atom_site_aniso_U_23
_atom_site_aniso_U_13
_atom_site_aniso_U_12
Y1 0.0215(3) 0.0194(3) 0.0206(3) 0.0016(2) 0.0030(2) 0.0005(2)
Y2 0.0230(3) 0.0193(3) 0.0174(3) -0.0009(2) 0.0029(2) -0.0020(2)
Y3 0.0225(3) 0.0209(3) 0.0168(3) 0.0010(2) 0.0033(2) -0.0001(2)
O 0.019(3) 0.018(2) 0.021(3) 0.000 0.001(2) 0.000
O1 0.023(2) 0.0211(17) 0.0202(19) 0.0037(17) 0.0050(16) -0.0003(18)
O2 0.020(2) 0.0227(19) 0.025(2) 0.0041(17) 0.0038(18) -0.0011(17)
O3 0.025(3) 0.0215(19) 0.017(2) -0.0017(16) 0.0028(18) -0.0009(17)
O4 0.026(2) 0.0215(17) 0.0189(18) 0.0019(17) 0.0048(16) -0.0008(19)
N1 0.033(3) 0.033(3) 0.034(3) 0.006(2) 0.015(3) 0.007(2)
O11 0.046(3) 0.034(2) 0.031(3) 0.007(2) 0.002(2) 0.000(2)
O12 0.061(4) 0.035(2) 0.028(3) 0.005(2) 0.010(2) 0.008(2)
O13 0.066(4) 0.031(2) 0.052(3) 0.023(2) 0.022(3) 0.006(3)
OW11 0.038(3) 0.039(3) 0.049(3) -0.011(2) 0.015(3) 0.004(2)
OW12 0.029(3) 0.037(2) 0.040(3) 0.002(2) 0.001(2) 0.002(2)
N2 0.039(4) 0.037(3) 0.033(3) -0.010(3) 0.011(3) -0.008(3)
O21 0.071(4) 0.030(2) 0.030(3) -0.002(2) 0.013(3) -0.010(2)
O22 0.047(3) 0.035(2) 0.026(2) 0.001(2) 0.001(2) 0.002(2)
O23 0.073(5) 0.033(2) 0.056(4) -0.023(3) 0.013(3) -0.015(3)
OW21 0.042(3) 0.047(3) 0.036(3) 0.006(2) 0.012(3) -0.015(2)
OW22 0.027(3) 0.033(2) 0.036(3) -0.003(2) 0.001(2) -0.001(2)
N3 0.026(3) 0.030(3) 0.024(2) 0.004(2) 0.006(2) 0.001(3)
O31 0.047(3) 0.028(2) 0.026(2) -0.0006(19) 0.008(2) -0.001(2)
O32 0.046(3) 0.028(2) 0.025(2) 0.0016(19) 0.000(2) -0.008(2)
O33 0.051(3) 0.051(3) 0.017(2) 0.001(2) 0.002(2) -0.004(3)
OW31 0.045(4) 0.043(3) 0.031(3) 0.009(2) 0.014(2) -0.003(2)
OW32 0.039(3) 0.043(3) 0.033(3) -0.004(2) 0.012(2) 0.004(2)
N4 0.048(5) 0.035(3) 0.082(6) -0.013(4) -0.018(4) 0.014(4)
O41 0.062(5) 0.032(3) 0.072(4) -0.015(3) -0.010(3) 0.002(3)
O42 0.090(6) 0.060(4) 0.075(5) -0.029(4) 0.017(4) 0.000(4)
O43 0.160(9) 0.036(3) 0.084(6) -0.008(4) -0.044(6) 0.008(4)
OW1 0.065(5) 0.075(4) 0.053(4) -0.003(3) 0.024(3) -0.004(3)
OW2 0.062(5) 0.081(5) 0.115(7) 0.002(5) 0.026(5) 0.008(4)
OW3 0.080(9) 0.052(6) 0.192(14) 0.000 -0.045(9) 0.000

loop_
_atom_type_symbol
_atom_type_description
_atom_type_scat_dispersion_real
_atom_type_scat_dispersion_imag
_atom_type_scat_source
O O 0.0106 0.0060 'International Tables Vol C Tables 4.2.6.8 and 6.1.1.4'
Y Y -2.7962 3.5667 'International Tables Vol C Tables 4.2.6.8 and 6.1.1.4'
N N 0.0061 0.0033 'International Tables Vol C Tables 4.2.6.8 and 6.1.1.4'

loop_
_geom_angle_atom_site_label_1
_geom_angle_atom_site_label_2
_geom_angle_atom_site_label_3
_geom_angle
_geom_angle_site_symmetry_1
_geom_angle_site_symmetry_3
_geom_angle_publ_flag
O2 Y1 O4 80.13(14) 2_655 . ?
O2 Y1 O1 129.32(14) 2_655 . ?
O4 Y1 O1 79.62(13) . . ?
O2 Y1 O2 79.88(16) 2_655 . ?
O4 Y1 O2 129.35(14) . . ?
O1 Y1 O2 78.19(14) . . ?
O2 Y1 OW11 77.47(16) 2_655 . ?
O4 Y1 OW11 79.01(16) . . ?
O1 Y1 OW11 141.41(16) . . ?
O2 Y1 OW11 139.32(16) . . ?
O2 Y1 OW12 143.33(16) 2_655 . ?
O4 Y1 OW12 77.40(15) . . ?
O1 Y1 OW12 74.13(15) . . ?
O2 Y1 OW12 136.51(15) . . ?
OW11 Y1 OW12 70.08(17) . . ?
O2 Y1 O11 128.73(15) 2_655 . ?
O4 Y1 O11 147.98(16) . . ?
O1 Y1 O11 88.46(14) . . ?
O2 Y1 O11 75.69(16) . . ?
OW11 Y1 O11 92.97(18) . . ?
OW12 Y1 O11 70.75(17) . . ?
O2 Y1 O 64.71(11) 2_655 . ?
O4 Y1 O 65.00(12) . . ?
O1 Y1 O 64.61(11) . . ?
O2 Y1 O 64.37(11) . . ?
OW11 Y1 O 130.81(13) . . ?
OW12 Y1 O 127.61(14) . . ?
O11 Y1 O 135.02(13) . . ?
O2 Y1 O12 80.05(15) 2_655 . ?
O4 Y1 O12 144.88(15) . . ?
O1 Y1 O12 134.83(14) . . ?
O2 Y1 O12 74.56(16) . . ?
OW11 Y1 O12 68.55(18) . . ?
OW12 Y1 O12 102.77(17) . . ?
O11 Y1 O12 50.32(15) . . ?
O Y1 O12 129.07(16) . . ?
O2 Y1 N1 104.68(16) 2_655 . ?
O4 Y1 N1 157.00(15) . . ?
O1 Y1 N1 111.80(14) . . ?
O2 Y1 N1 73.50(15) . . ?
OW11 Y1 N1 80.15(17) . . ?
OW12 Y1 N1 86.45(16) . . ?
O11 Y1 N1 24.95(15) . . ?
O Y1 N1 137.63(14) . . ?
O12 Y1 N1 25.36(15) . . ?
O2 Y1 Y3 41.30(10) 2_655 2_655 ?
O4 Y1 Y3 41.42(10) . 2_655 ?
O1 Y1 Y3 98.72(9) . 2_655 ?
O2 Y1 Y3 98.81(10) . 2_655 ?
OW11 Y1 Y3 85.80(13) . 2_655 ?
OW12 Y1 Y3 117.89(11) . 2_655 ?
O11 Y1 Y3 169.96(12) . 2_655 ?
O Y1 Y3 45.024(12) . 2_655 ?
O12 Y1 Y3 120.41(11) . 2_655 ?
N1 Y1 Y3 145.64(12) . 2_655 ?
O2 Y1 Y2 98.86(10) 2_655 . ?
O4 Y1 Y2 41.13(9) . . ?
O1 Y1 Y2 41.14(9) . . ?
O2 Y1 Y2 97.82(10) . . ?
OW11 Y1 Y2 118.70(13) . . ?
OW12 Y1 Y2 82.67(11) . . ?
O11 Y1 Y2 128.46(11) . . ?
O Y1 Y2 45.00(9) . . ?
O12 Y1 Y2 172.38(13) . . ?
N1 Y1 Y2 152.81(11) . . ?
Y3 Y1 Y2 60.081(15) 2_655 . ?
O3 Y2 O1 129.60(14) 2_655 . ?
O3 Y2 O4 79.49(14) 2_655 . ?
O1 Y2 O4 79.78(13) . . ?
O3 Y2 O3 78.29(15) 2_655 . ?
O1 Y2 O3 80.78(14) . . ?
O4 Y2 O3 129.74(14) . . ?
O3 Y2 OW21 76.01(16) 2_655 . ?
O1 Y2 OW21 139.34(17) . . ?
O4 Y2 OW21 74.76(16) . . ?
O3 Y2 OW21 139.66(16) . . ?
O3 Y2 OW22 144.00(15) 2_655 . ?
O1 Y2 OW22 73.62(15) . . ?
O4 Y2 OW22 78.86(15) . . ?
O3 Y2 OW22 137.17(15) . . ?
OW21 Y2 OW22 70.74(17) . . ?
O3 Y2 O 64.72(12) 2_655 . ?
O1 Y2 O 64.88(11) . . ?
O4 Y2 O 65.20(12) . . ?
O3 Y2 O 64.56(11) . . ?
OW21 Y2 O 127.44(12) . . ?
OW22 Y2 O 128.42(14) . . ?
O3 Y2 O21 86.89(15) 2_655 . ?
O1 Y2 O21 131.79(14) . . ?
O4 Y2 O21 144.99(15) . . ?
O3 Y2 O21 77.41(16) . . ?
OW21 Y2 O21 70.68(18) . . ?
OW22 Y2 O21 94.70(17) . . ?
O Y2 O21 135.76(17) . . ?
O3 Y2 O22 132.82(15) 2_655 . ?
O1 Y2 O22 82.48(14) . . ?
O4 Y2 O22 146.64(15) . . ?
O3 Y2 O22 74.04(16) . . ?
OW21 Y2 O22 102.15(17) . . ?
OW22 Y2 O22 69.09(16) . . ?
O Y2 O22 130.02(12) . . ?
O21 Y2 O22 50.35(15) . . ?
O3 Y2 N2 110.46(16) 2_655 . ?
O1 Y2 N2 107.68(15) . . ?
O4 Y2 N2 154.83(16) . . ?
O3 Y2 N2 75.43(16) . . ?
OW21 Y2 N2 85.10(17) . . ?
OW22 Y2 N2 80.35(17) . . ?
O Y2 N2 139.92(14) . . ?
O21 Y2 N2 24.96(16) . . ?
O22 Y2 N2 25.45(15) . . ?
O3 Y2 Y3 98.42(11) 2_655 . ?
O1 Y2 Y3 41.61(10) . . ?
O4 Y2 Y3 99.38(10) . . ?
O3 Y2 Y3 41.56(9) . . ?
OW21 Y2 Y3 172.44(12) . . ?
OW22 Y2 Y3 113.24(11) . . ?
O Y2 Y3 45.007(12) . . ?
O21 Y2 Y3 114.53(13) . . ?
O22 Y2 Y3 85.37(12) . . ?
N2 Y2 Y3 101.77(12) . . ?
O3 Y2 Y3 41.26(9) 2_655 2_655 ?
O1 Y2 Y3 98.42(10) . 2_655 ?
O4 Y2 Y3 41.12(10) . 2_655 ?
O3 Y2 Y3 97.80(10) . 2_655 ?
OW21 Y2 Y3 82.67(12) . 2_655 ?
OW22 Y2 Y3 119.23(11) . 2_655 ?
O Y2 Y3 44.770(12) . 2_655 ?
O21 Y2 Y3 126.68(12) . 2_655 ?
O22 Y2 Y3 171.59(13) . 2_655 ?
N2 Y2 Y3 151.33(12) . 2_655 ?
Y3 Y2 Y3 89.776(19) . 2_655 ?
O2 Y3 O4 80.23(14) . 2_655 ?
O2 Y3 O3 130.03(13) . . ?
O4 Y3 O3 79.53(14) 2_655 . ?
O2 Y3 O1 78.71(14) . . ?
O4 Y3 O1 130.60(13) 2_655 . ?
O3 Y3 O1 80.86(14) . . ?
O2 Y3 OW31 76.59(16) . . ?
O4 Y3 OW31 77.23(15) 2_655 . ?
O3 Y3 OW31 140.32(17) . . ?
O1 Y3 OW31 138.10(15) . . ?
O2 Y3 O 65.11(16) . . ?
O4 Y3 O 65.53(10) 2_655 . ?
O3 Y3 O 64.92(15) . . ?
O1 Y3 O 65.08(9) . . ?
OW31 Y3 O 129.68(14) . . ?
O2 Y3 OW32 144.51(17) . . ?
O4 Y3 OW32 79.89(15) 2_655 . ?
O3 Y3 OW32 74.07(16) . . ?
O1 Y3 OW32 135.79(16) . . ?
OW31 Y3 OW32 70.51(17) . . ?
O Y3 OW32 129.69(14) . . ?
O2 Y3 O32 86.20(14) . . ?
O4 Y3 O32 145.16(15) 2_655 . ?
O3 Y3 O32 131.88(14) . . ?
O1 Y3 O32 76.69(15) . . ?
OW31 Y3 O32 68.42(17) . . ?
O Y3 O32 135.36(14) . . ?
OW32 Y3 O32 93.69(17) . . ?
O2 Y3 O31 131.34(15) . . ?
O4 Y3 O31 147.68(15) 2_655 . ?
O3 Y3 O31 82.35(14) . . ?
O1 Y3 O31 71.58(15) . . ?
OW31 Y3 O31 101.11(16) . . ?
O Y3 O31 128.49(13) . . ?
OW32 Y3 O31 69.47(17) . . ?
O32 Y3 O31 50.32(14) . . ?
O2 Y3 N3 109.63(15) . . ?
O4 Y3 N3 156.20(14) 2_655 . ?
O3 Y3 N3 107.15(14) . . ?
O1 Y3 N3 73.19(14) . . ?
OW31 Y3 N3 83.97(16) . . ?
O Y3 N3 138.20(10) . . ?
OW32 Y3 N3 80.15(16) . . ?
O32 Y3 N3 25.32(14) . . ?
O31 Y3 N3 25.02(14) . . ?
O2 Y3 Y1 41.26(10) . 2_655 ?
O4 Y3 Y1 41.57(9) 2_655 2_655 ?
O3 Y3 Y1 99.18(10) . 2_655 ?
O1 Y3 Y1 98.88(9) . 2_655 ?
OW31 Y3 Y1 84.04(12) . 2_655 ?
O Y3 Y1 45.63(9) . 2_655 ?
OW32 Y3 Y1 120.43(12) . 2_655 ?
O32 Y3 Y1 125.86(10) . 2_655 ?
O31 Y3 Y1 170.06(12) . 2_655 ?
N3 Y3 Y1 150.59(11) . 2_655 ?
O2 Y3 Y2 98.87(10) . . ?
O4 Y3 Y2 99.83(10) 2_655 . ?
O3 Y3 Y2 41.73(11) . . ?
O1 Y3 Y2 41.53(9) . . ?
OW31 Y3 Y2 174.89(12) . . ?
O Y3 Y2 45.36(9) . . ?
OW32 Y3 Y2 113.30(12) . . ?
O32 Y3 Y2 113.96(12) . . ?
O31 Y3 Y2 83.62(11) . . ?
N3 Y3 Y2 99.89(10) . . ?
Y1 Y3 Y2 90.993(17) 2_655 . ?
Y3 O Y3 179.6(2) 2_655 . ?
Y3 O Y2 90.11(9) 2_655 . ?
Y3 O Y2 89.63(9) . . ?
Y3 O Y2 89.63(9) 2_655 2_655 ?
Y3 O Y2 90.11(9) . 2_655 ?
Y2 O Y2 90.95(17) . 2_655 ?
Y3 O Y1 90.92(9) 2_655 2_655 ?
Y3 O Y1 89.34(9) . 2_655 ?
Y2 O Y1 178.77(10) . 2_655 ?
Y2 O Y1 89.737(17) 2_655 2_655 ?
Y3 O Y1 89.34(9) 2_655 . ?
Y3 O Y1 90.92(9) . . ?
Y2 O Y1 89.737(17) . . ?
Y2 O Y1 178.77(10) 2_655 . ?
Y1 O Y1 89.60(17) 2_655 . ?
Y2 O1 Y3 96.85(14) . . ?
Y2 O1 Y1 97.58(14) . . ?
Y3 O1 Y1 98.43(15) . . ?
Y1 O2 Y3 97.44(15) 2_655 . ?
Y1 O2 Y1 97.77(15) 2_655 . ?
Y3 O2 Y1 98.53(15) . . ?
Y2 O3 Y3 97.56(14) 2_655 . ?
Y2 O3 Y2 98.71(15) 2_655 . ?
Y3 O3 Y2 96.71(15) . . ?
Y3 O4 Y2 97.65(15) 2_655 . ?
Y3 O4 Y1 97.02(15) 2_655 . ?
Y2 O4 Y1 97.71(14) . . ?
O13 N1 O11 121.9(6) . . ?
O13 N1 O12 121.8(6) . . ?
O11 N1 O12 116.3(5) . . ?
O13 N1 Y1 177.4(5) . . ?
O11 N1 Y1 55.5(3) . . ?
O12 N1 Y1 60.8(3) . . ?
N1 O11 Y1 99.6(4) . . ?
N1 O12 Y1 93.8(4) . . ?
O23 N2 O21 122.8(6) . . ?
O23 N2 O22 121.1(6) . . ?
O21 N2 O22 116.1(5) . . ?
O23 N2 Y2 174.1(5) . . ?
O21 N2 Y2 57.1(3) . . ?
O22 N2 Y2 59.1(3) . . ?
N2 O21 Y2 97.9(4) . . ?
N2 O22 Y2 95.4(4) . . ?
O33 N3 O31 122.6(6) . . ?
O33 N3 O32 120.1(5) . . ?
O31 N3 O32 117.2(5) . . ?
O33 N3 Y3 175.3(4) . . ?
O31 N3 Y3 60.4(3) . . ?
O32 N3 Y3 56.9(3) . . ?
N3 O31 Y3 94.6(3) . . ?
N3 O32 Y3 97.8(3) . . ?
O43 N4 O42 120.0(8) . . ?
O43 N4 O41 119.2(8) . . ?
O42 N4 O41 120.8(8) . . ?

loop_
_geom_bond_atom_site_label_1
_geom_bond_atom_site_label_2
_geom_bond_distance
_geom_bond_site_symmetry_2
_geom_bond_publ_flag
Y1 O2 2.326(4) 2_655 ?
Y1 O4 2.338(4) . ?
Y1 O1 2.343(4) . ?
Y1 O2 2.351(4) . ?
Y1 OW11 2.415(5) . ?
Y1 OW12 2.428(5) . ?
Y1 O11 2.465(5) . ?
Y1 O 2.500(4) . ?
Y1 O12 2.581(5) . ?
Y1 N1 2.950(5) . ?
Y1 Y3 3.4971(7) 2_655 ?
Y1 Y2 3.5200(7) . ?
Y2 O3 2.333(4) 2_655 ?
Y2 O1 2.336(4) . ?
Y2 O4 2.336(4) . ?
Y2 O3 2.345(4) . ?
Y2 OW21 2.444(5) . ?
Y2 OW22 2.472(5) . ?
Y2 O 2.489(4) . ?
Y2 O21 2.497(5) . ?
Y2 O22 2.539(5) . ?
Y2 N2 2.945(5) . ?
Y2 Y3 3.4983(8) . ?
Y2 Y3 3.5129(7) 2_655 ?
Y3 O2 2.328(4) . ?
Y3 O4 2.331(4) 2_655 ?
Y3 O3 2.337(4) . ?
Y3 O1 2.340(4) . ?
Y3 OW31 2.411(5) . ?
Y3 O 2.4740(5) . ?
Y3 OW32 2.482(5) . ?
Y3 O32 2.494(5) . ?
Y3 O31 2.574(5) . ?
Y3 N3 2.950(5) . ?
Y3 Y1 3.4971(7) 2_655 ?
O Y3 2.4740(5) 2_655 ?
O Y2 2.489(4) 2_655 ?
O Y1 2.500(4) 2_655 ?
O2 Y1 2.326(4) 2_655 ?
O3 Y2 2.333(4) 2_655 ?
O4 Y3 2.331(4) 2_655 ?
N1 O13 1.234(7) . ?
N1 O11 1.262(7) . ?
N1 O12 1.267(7) . ?
N2 O23 1.223(7) . ?
N2 O21 1.255(7) . ?
N2 O22 1.271(7) . ?
N3 O33 1.240(7) . ?
N3 O31 1.252(6) . ?
N3 O32 1.274(7) . ?
N4 O43 1.224(10) . ?
N4 O42 1.242(10) . ?
N4 O41 1.257(8) . ?
